data_2233241
loop_
_publ_author_name
'Zhang, Bo'
'Damu, Guri L. V.'
'Lv, Jing-Song'
'Zhou, Cheng-He'

_publ_section_title
;
 2-Chloro-1-[4-(2,4-difluorobenzyl)piperazin-1-yl]ethanone
;
_journal_coeditor_code LH5389
_journal_issue 1
_journal_name_full 'Acta Crystallographica Section E'
_journal_page_first o70
_journal_paper_doi 10.1107/S1600536811052597
_journal_volume 68
_journal_year 2012
_chemical_formula_iupac 'C13 H15 Cl F2 N2 O'
_chemical_formula_moiety 'C13 H15 Cl F2 N2 O'
_chemical_formula_sum 'C13 H15 Cl F2 N2 O'
_chemical_formula_weight 288.72
_chemical_name_systematic
;
2-Chloro-1-[4-(2,4-difluorobenzyl)piperazin-1-yl]ethanone
;
_space_group_IT_number 19
_symmetry_cell_setting orthorhombic
_symmetry_space_group_name_Hall 'P 2ac 2ab'
_symmetry_space_group_name_H-M 'P 21 21 21'
_atom_sites_solution_hydrogens geom
_atom_sites_solution_primary direct
_atom_sites_solution_secondary difmap
_audit_creation_method SHELXL-97
_cell_angle_alpha 90.00
_cell_angle_beta 90.00
_cell_angle_gamma 90.00
_cell_formula_units_Z 4
_cell_length_a 7.895(2)
_cell_length_b 8.512(2)
_cell_length_c 19.884(5)
_cell_measurement_reflns_used 4078
_cell_measurement_temperature 296(2)
_cell_measurement_theta_max 27.41
_cell_measurement_theta_min 3.15
_cell_volume 1336.2(6)
_computing_cell_refinement 'SAINT (Bruker, 2001)'
_computing_data_collection 'SMART (Bruker, 2001)'
_computing_data_reduction 'SAINT (Bruker, 2001)'
_computing_molecular_graphics 'PLATON (Spek, 2009)'
_computing_publication_material 'SHELXTL (Sheldrick, 2008)'
_computing_structure_refinement 'SHELXL97 (Sheldrick, 2008)'
_computing_structure_solution 'SHELXS97 (Sheldrick, 2008)'
_diffrn_ambient_temperature 296(2)
_diffrn_measured_fraction_theta_full 0.999
_diffrn_measured_fraction_theta_max 0.999
_diffrn_measurement_device_type 'Bruker SMART CCD'
_diffrn_measurement_method '\f and \w scans'
_diffrn_radiation_monochromator graphite
_diffrn_radiation_source 'fine-focus sealed tube'
_diffrn_radiation_type MoK\a
_diffrn_radiation_wavelength 0.71073
_diffrn_reflns_av_R_equivalents 0.0255
_diffrn_reflns_av_sigmaI/netI 0.0253
_diffrn_reflns_limit_h_max 8
_diffrn_reflns_limit_h_min -9
_diffrn_reflns_limit_k_max 10
_diffrn_reflns_limit_k_min -8
_diffrn_reflns_limit_l_max 23
_diffrn_reflns_limit_l_min -21
_diffrn_reflns_number 5743
_diffrn_reflns_theta_full 24.99
_diffrn_reflns_theta_max 24.99
_diffrn_reflns_theta_min 2.05
_exptl_absorpt_coefficient_mu 0.303
_exptl_absorpt_correction_T_max 0.9309
_exptl_absorpt_correction_T_min 0.9146
_exptl_absorpt_correction_type multi-scan
_exptl_absorpt_process_details '(SADABS; Sheldrick, 1996)'
_exptl_crystal_colour colorless
_exptl_crystal_density_diffrn 1.435
_exptl_crystal_density_method 'not measured'
_exptl_crystal_description block
_exptl_crystal_F_000 600
_exptl_crystal_size_max 0.30
_exptl_crystal_size_mid 0.25
_exptl_crystal_size_min 0.24
_refine_diff_density_max 0.366
_refine_diff_density_min -0.176
_refine_ls_abs_structure_details 'Flack (1983), 938 Friedel pairs'
_refine_ls_abs_structure_Flack 0.05(7)
_refine_ls_extinction_method none
_refine_ls_goodness_of_fit_ref 1.073
_refine_ls_hydrogen_treatment mixed
_refine_ls_matrix_type full
_refine_ls_number_parameters 220
_refine_ls_number_reflns 2324
_refine_ls_number_restraints 0
_refine_ls_restrained_S_all 1.073
_refine_ls_R_factor_all 0.0322
_refine_ls_R_factor_gt 0.0310
_refine_ls_shift/su_max 0.000
_refine_ls_shift/su_mean 0.000
_refine_ls_structure_factor_coef Fsqd
_refine_ls_weighting_details 'calc w=1/[\s^2^(Fo^2^)+(0.0501P)^2^+0.1826P] where P=(Fo^2^+2Fc^2^)/3'
_refine_ls_weighting_scheme calc
_refine_ls_wR_factor_gt 0.0847
_refine_ls_wR_factor_ref 0.0858
_reflns_number_gt 2238
_reflns_number_total 2324
_reflns_threshold_expression I>2\s(I)
_cod_data_source_file lh5389.cif
_cod_data_source_block I
_cod_database_code 2233241
_cod_database_fobs_code 2233241

loop_
_symmetry_equiv_pos_as_xyz
'x, y, z'
'-x+1/2, -y, z+1/2'
'x+1/2, -y+1/2, -z'
'-x, y+1/2, -z+1/2'

loop_
_atom_site_type_symbol
_atom_site_label
_atom_site_fract_x
_atom_site_fract_y
_atom_site_fract_z
_atom_site_U_iso_or_equiv
_atom_site_adp_type
_atom_site_calc_flag
_atom_site_refinement_flags
_atom_site_occupancy
_atom_site_symmetry_multiplicity
Cl Cl1 0.26806(8) 1.41412(7) 0.14714(3) 0.06679(19) Uani d . 1 1
N N1 0.53726(18) 0.88254(16) 0.14628(8) 0.0392(3) Uani d . 1 1
F F1 0.86597(19) 0.62487(19) 0.15098(7) 0.0786(4) Uani d . 1 1
N N2 0.25240(19) 1.04611(18) 0.20166(8) 0.0441(4) Uani d . 1 1
C C7 0.6577(3) 0.8543(2) 0.09087(11) 0.0466(4) Uani d . 1 1
C C2 0.1248(2) 1.1492(2) 0.19486(9) 0.0397(4) Uani d . 1 1
C C4 0.3630(2) 0.8503(2) 0.12429(10) 0.0437(4) Uani d . 1 1
C C6 0.5486(2) 1.0480(2) 0.16685(11) 0.0458(4) Uani d . 1 1
O O1 -0.01636(16) 1.11102(17) 0.17464(8) 0.0559(4) Uani d . 1 1
C C3 0.2357(3) 0.8832(2) 0.17911(11) 0.0482(4) Uani d . 1 1
F F2 0.6783(2) 0.21756(16) 0.01314(7) 0.0834(5) Uani d . 1 1
C C1 0.1573(3) 1.3191(2) 0.21356(10) 0.0474(4) Uani d . 1 1
C C13 0.7660(2) 0.5758(2) 0.10072(9) 0.0477(4) Uani d . 1 1
C C9 0.5670(3) 0.6280(2) 0.01646(10) 0.0504(5) Uani d . 1 1
H H9 0.4984 0.6980 -0.0070 0.061 Uiso calc R 1 1
C C5 0.4260(2) 1.0821(3) 0.22316(11) 0.0509(5) Uani d . 1 1
C C8 0.6638(2) 0.6844(2) 0.06941(8) 0.0416(4) Uani d . 1 1
C C10 0.5682(3) 0.4712(3) -0.00294(10) 0.0539(5) Uani d . 1 1
H H10 0.5005 0.4354 -0.0380 0.065 Uiso calc R 1 1
C C11 0.6726(3) 0.3717(2) 0.03146(10) 0.0540(5) Uani d . 1 1
C C12 0.7734(3) 0.4185(2) 0.08374(10) 0.0576(5) Uani d . 1 1
H H12 0.8430 0.3483 0.1066 0.069 Uiso calc R 1 1
H H2M 0.219(3) 1.327(3) 0.2523(10) 0.049(6) Uiso d . 1 1
H H1M 0.049(3) 1.374(3) 0.2171(10) 0.048(5) Uiso d . 1 1
H H9M 0.451(3) 1.011(3) 0.2616(12) 0.056(6) Uiso d . 1 1
H H5M 0.328(2) 0.920(2) 0.0833(9) 0.038(5) Uiso d . 1 1
H H4M 0.265(3) 0.814(3) 0.2201(11) 0.064(6) Uiso d . 1 1
H H10M 0.432(3) 1.185(3) 0.2347(12) 0.064(7) Uiso d . 1 1
H H7M 0.665(3) 1.071(2) 0.1839(9) 0.045(5) Uiso d . 1 1
H H6M 0.362(3) 0.745(3) 0.1093(11) 0.062(7) Uiso d . 1 1
H H8M 0.524(3) 1.123(2) 0.1293(10) 0.048(5) Uiso d . 1 1
H H3M 0.134(3) 0.868(3) 0.1630(11) 0.057(6) Uiso d . 1 1
H H11M 0.761(3) 0.886(3) 0.1060(10) 0.051(5) Uiso d . 1 1
H H12M 0.619(3) 0.919(3) 0.0531(13) 0.061(6) Uiso d . 1 1

loop_
_atom_site_aniso_label
_atom_site_aniso_U_11
_atom_site_aniso_U_22
_atom_site_aniso_U_33
_atom_site_aniso_U_12
_atom_site_aniso_U_13
_atom_site_aniso_U_23
Cl1 0.0769(4) 0.0526(3) 0.0708(3) -0.0112(3) 0.0027(3) 0.0112(2)
N1 0.0336(7) 0.0325(7) 0.0514(8) 0.0009(6) 0.0024(6) -0.0012(6)
F1 0.0775(9) 0.0846(10) 0.0737(8) 0.0243(8) -0.0276(7) -0.0206(8)
N2 0.0328(7) 0.0415(8) 0.0581(8) 0.0027(7) -0.0002(7) -0.0081(7)
C7 0.0422(10) 0.0400(10) 0.0577(11) -0.0014(8) 0.0096(9) 0.0031(9)
C2 0.0351(8) 0.0415(9) 0.0424(8) 0.0014(8) 0.0052(7) 0.0008(7)
C4 0.0375(9) 0.0323(9) 0.0611(11) -0.0029(8) -0.0004(8) -0.0060(8)
C6 0.0321(9) 0.0385(10) 0.0667(12) -0.0006(7) -0.0065(8) -0.0067(9)
O1 0.0328(6) 0.0533(8) 0.0815(9) 0.0013(6) -0.0034(6) -0.0032(7)
C3 0.0361(9) 0.0376(9) 0.0710(12) -0.0001(8) 0.0047(9) -0.0024(9)
F2 0.1251(14) 0.0440(7) 0.0812(9) 0.0043(8) 0.0120(9) -0.0143(7)
C1 0.0461(10) 0.0431(10) 0.0532(11) 0.0057(9) 0.0024(9) -0.0072(9)
C13 0.0456(9) 0.0524(11) 0.0451(9) 0.0064(10) -0.0002(8) -0.0044(8)
C9 0.0508(10) 0.0531(12) 0.0474(10) 0.0074(9) -0.0017(8) 0.0041(9)
C5 0.0394(10) 0.0492(12) 0.0643(12) 0.0064(9) -0.0108(9) -0.0151(10)
C8 0.0386(9) 0.0418(10) 0.0444(9) 0.0017(8) 0.0096(7) 0.0030(8)
C10 0.0562(12) 0.0567(12) 0.0487(10) -0.0027(10) 0.0024(9) -0.0083(9)
C11 0.0689(13) 0.0396(10) 0.0535(10) -0.0009(10) 0.0147(9) -0.0055(9)
C12 0.0688(13) 0.0498(11) 0.0542(11) 0.0208(11) 0.0009(10) 0.0031(9)

loop_
_atom_type_symbol
_atom_type_description
_atom_type_scat_dispersion_real
_atom_type_scat_dispersion_imag
_atom_type_scat_source
C C 0.0033 0.0016 'International Tables Vol C Tables 4.2.6.8 and 6.1.1.4'
H H 0.0000 0.0000 'International Tables Vol C Tables 4.2.6.8 and 6.1.1.4'
N N 0.0061 0.0033 'International Tables Vol C Tables 4.2.6.8 and 6.1.1.4'
Cl Cl 0.1484 0.1585 'International Tables Vol C Tables 4.2.6.8 and 6.1.1.4'
F F 0.0171 0.0103 'International Tables Vol C Tables 4.2.6.8 and 6.1.1.4'
O O 0.0106 0.0060 'International Tables Vol C Tables 4.2.6.8 and 6.1.1.4'

loop_
_geom_angle_atom_site_label_1
_geom_angle_atom_site_label_2
_geom_angle_atom_site_label_3
_geom_angle
C4 N1 C6 108.60(14)
C4 N1 C7 110.54(15)
C6 N1 C7 108.94(14)
C2 N2 C3 121.37(16)
C2 N2 C5 126.42(16)
C3 N2 C5 111.78(15)
N1 C7 C8 112.82(15)
N1 C7 H11M 106.6(13)
C8 C7 H11M 110.3(14)
N1 C7 H12M 106.2(14)
C8 C7 H12M 109.6(14)
H11M C7 H12M 111.4(19)
O1 C2 N2 122.76(17)
O1 C2 C1 119.10(16)
N2 C2 C1 118.14(16)
N1 C4 C3 111.97(16)
N1 C4 H5M 112.1(10)
C3 C4 H5M 106.2(10)
N1 C4 H6M 106.0(15)
C3 C4 H6M 113.6(14)
H5M C4 H6M 106.9(17)
N1 C6 C5 110.60(17)
N1 C6 H7M 109.5(12)
C5 C6 H7M 107.6(11)
N1 C6 H8M 112.9(11)
C5 C6 H8M 107.8(12)
H7M C6 H8M 108.2(17)
N2 C3 C4 109.69(15)
N2 C3 H4M 106.1(13)
C4 C3 H4M 108.3(14)
N2 C3 H3M 109.5(15)
C4 C3 H3M 108.7(15)
H4M C3 H3M 114(2)
C2 C1 Cl1 109.57(13)
C2 C1 H2M 111.4(14)
Cl1 C1 H2M 109.4(13)
C2 C1 H1M 108.8(13)
Cl1 C1 H1M 105.6(12)
H2M C1 H1M 111.9(18)
F1 C13 C8 118.23(17)
F1 C13 C12 117.35(17)
C8 C13 C12 124.42(18)
C8 C9 C10 122.64(19)
C8 C9 H9 118.7
C10 C9 H9 118.7
N2 C5 C6 110.06(16)
N2 C5 H9M 106.3(14)
C6 C5 H9M 109.0(13)
N2 C5 H10M 108.9(16)
C6 C5 H10M 109.9(16)
H9M C5 H10M 113(2)
C13 C8 C9 115.72(18)
C13 C8 C7 122.34(17)
C9 C8 C7 121.95(17)
C11 C10 C9 117.5(2)
C11 C10 H10 121.3
C9 C10 H10 121.3
F2 C11 C10 118.9(2)
F2 C11 C12 117.6(2)
C10 C11 C12 123.4(2)
C11 C12 C13 116.28(19)
C11 C12 H12 121.9
C13 C12 H12 121.9

loop_
_geom_bond_atom_site_label_1
_geom_bond_atom_site_label_2
_geom_bond_distance
Cl1 C1 1.778(2)
N1 C4 1.469(2)
N1 C6 1.469(2)
N1 C7 1.475(2)
F1 C13 1.340(2)
N2 C2 1.343(2)
N2 C3 1.463(2)
N2 C5 1.468(2)
C7 C8 1.509(3)
C7 H11M 0.91(2)
C7 H12M 0.98(3)
C2 O1 1.228(2)
C2 C1 1.516(3)
C4 C3 1.509(3)
C4 H5M 1.046(19)
C4 H6M 0.94(3)
C6 C5 1.508(3)
C6 H7M 1.00(2)
C6 H8M 1.00(2)
C3 H4M 1.03(2)
C3 H3M 0.88(3)
F2 C11 1.362(2)
C1 H2M 0.91(2)
C1 H1M 0.98(2)
C13 C8 1.376(3)
C13 C12 1.382(3)
C9 C8 1.387(3)
C9 C10 1.389(3)
C9 H9 0.9300
C5 H9M 1.00(2)
C5 H10M 0.90(3)
C10 C11 1.365(3)
C10 H10 0.9300
C11 C12 1.368(3)
C12 H12 0.9300

loop_
_geom_torsion_atom_site_label_1
_geom_torsion_atom_site_label_2
_geom_torsion_atom_site_label_3
_geom_torsion_atom_site_label_4
_geom_torsion
C4 N1 C7 C8 -64.7(2)
C6 N1 C7 C8 176.09(16)
C3 N2 C2 O1 6.0(3)
C5 N2 C2 O1 177.8(2)
C3 N2 C2 C1 -174.52(18)
C5 N2 C2 C1 -2.7(3)
C6 N1 C4 C3 -58.6(2)
C7 N1 C4 C3 -178.10(15)
C4 N1 C6 C5 59.1(2)
C7 N1 C6 C5 179.51(16)
C2 N2 C3 C4 117.63(19)
C5 N2 C3 C4 -55.3(2)
N1 C4 C3 N2 56.8(2)
O1 C2 C1 Cl1 -101.22(18)
N2 C2 C1 Cl1 79.24(19)
C2 N2 C5 C6 -115.8(2)
C3 N2 C5 C6 56.7(2)
N1 C6 C5 N2 -58.6(2)
F1 C13 C8 C9 178.12(17)
C12 C13 C8 C9 -1.7(3)
F1 C13 C8 C7 -1.6(3)
C12 C13 C8 C7 178.66(19)
C10 C9 C8 C13 1.8(3)
C10 C9 C8 C7 -178.50(18)
N1 C7 C8 C13 -85.7(2)
N1 C7 C8 C9 94.6(2)
C8 C9 C10 C11 -1.3(3)
C9 C10 C11 F2 -179.20(19)
C9 C10 C11 C12 0.5(3)
F2 C11 C12 C13 179.39(19)
C10 C11 C12 C13 -0.4(3)
F1 C13 C12 C11 -178.81(18)
C8 C13 C12 C11 1.0(3)

loop_
_cod_related_entry_id
_cod_related_entry_database
_cod_related_entry_code
1 ChemSpider 30657349
